data_4320042
loop_
_publ_author_name
'John Goodwin'
'Rosa Bailey'
'William Pennington'
'Roger Rasberry'
'Tony Green'
'Shira Shasho'
'May Yongsavanh'
'Valerie Echevarria'
'Jessica Tiedeken'
'Christina Brown'
'George Fromm'
'Stephanie Lyerly'
'Natalie Watson'
'Amy Long'
'Nick De Nitto'

_publ_section_title
;
 Structural and Oxo-Transfer Reactivity Differences of Hexacoordinate and
 Pentacoordinate (Nitro)(tetraphenylporphinato)cobalt(III) Derivatives
;
_journal_name_full 'Inorganic Chemistry'
_journal_page_first 4217
_journal_page_last 4225
_journal_paper_doi 10.1021/ic001442e
_journal_volume 40
_journal_year 2001
_chemical_formula_sum 'C50 H32 Cl5 Co10.5 N6 O2'
_chemical_formula_weight 1544.83
_chemical_name_systematic
; 
 ? 
;
_space_group_IT_number 14
_symmetry_cell_setting monoclinic
_symmetry_space_group_name_Hall '-P 2yn'
_symmetry_space_group_name_H-M 'P 1 21/n 1'
_atom_sites_solution_hydrogens geom
_atom_sites_solution_primary direct
_atom_sites_solution_secondary difmap
_audit_creation_method SHELXL-97
_cell_angle_alpha 90.00
_cell_angle_beta 105.613(3)
_cell_angle_gamma 90.00
_cell_formula_units_Z 4
_cell_length_a 13.3698(9)
_cell_length_b 23.216(3)
_cell_length_c 15.1300(3)
_cell_measurement_reflns_used 17890
_cell_measurement_temperature 293(2)
_cell_measurement_theta_max 26.7
_cell_measurement_theta_min 3.1
_cell_volume 4523.0(7)
_computing_cell_refinement 'CrystalClear (Rigaku Corporation, 1999)'
_computing_data_collection 'CrystalClear (Rigaku Corporation, 1999)'
_computing_data_reduction 'CrystalClear (Rigaku Corporation, 1999)'
_computing_structure_refinement 'SHELXL-97 (Sheldrick, 1997)'
_computing_structure_solution 'SHELXS-97 (Sheldrick, 1990)'
_diffrn_ambient_temperature 293(2)
_diffrn_measured_fraction_theta_full 0.979
_diffrn_measured_fraction_theta_max 0.979
_diffrn_measurement_device_type 'Mercury AFC8S'
_diffrn_measurement_method /w
_diffrn_radiation_monochromator graphite
_diffrn_radiation_source 'fine-focus sealed tube'
_diffrn_radiation_type MoK\a
_diffrn_radiation_wavelength 0.71073
_diffrn_reflns_av_R_equivalents 0.0000
_diffrn_reflns_av_sigmaI/netI 0.0812
_diffrn_reflns_limit_h_max 16
_diffrn_reflns_limit_h_min -16
_diffrn_reflns_limit_k_max 29
_diffrn_reflns_limit_k_min -29
_diffrn_reflns_limit_l_max 19
_diffrn_reflns_limit_l_min -19
_diffrn_reflns_number 9358
_diffrn_reflns_theta_full 26.69
_diffrn_reflns_theta_max 26.69
_diffrn_reflns_theta_min 2.93
_exptl_absorpt_coefficient_mu 4.092
_exptl_absorpt_correction_T_max 1.00
_exptl_absorpt_correction_T_min 0.44
_exptl_absorpt_correction_type
;
REQABA Empirical Absorption Correction, Version 1.1-03101998, 
Robert A. Jacobson, Molecular Structure Corp. 1996-1998
;
_exptl_crystal_colour blue
_exptl_crystal_density_diffrn 2.269
_exptl_crystal_density_method 'not measured'
_exptl_crystal_description parallelepiped
_exptl_crystal_F_000 3034
_exptl_crystal_size_max 0.67
_exptl_crystal_size_mid 0.29
_exptl_crystal_size_min 0.21
_refine_diff_density_max 0.784
_refine_diff_density_min -0.334
_refine_diff_density_rms 0.068
_refine_ls_extinction_method none
_refine_ls_goodness_of_fit_ref 0.924
_refine_ls_hydrogen_treatment mixed
_refine_ls_matrix_type full
_refine_ls_number_parameters 559
_refine_ls_number_reflns 9358
_refine_ls_number_restraints 0
_refine_ls_restrained_S_all 0.924
_refine_ls_R_factor_all 0.1246
_refine_ls_R_factor_gt 0.0594
_refine_ls_shift/su_max 0.009
_refine_ls_shift/su_mean 0.000
_refine_ls_structure_factor_coef Fsqd
_refine_ls_weighting_details 'calc w=1/[\s^2^(Fo^2^)+(0.1197P)^2^+0.0000P] where P=(Fo^2^+2Fc^2^)/3'
_refine_ls_weighting_scheme calc
_refine_ls_wR_factor_gt 0.1519
_refine_ls_wR_factor_ref 0.1931
_reflns_number_gt 5615
_reflns_number_total 9358
_reflns_threshold_expression >2sigma(I)
_cod_data_source_file ic001442e_2.cif
_cod_data_source_block cd0133
_cod_original_formula_sum 'C50 H32 Cl5 Co10.50 N6 O2'
_cod_database_code 4320042

loop_
_symmetry_equiv_pos_as_xyz
'x, y, z'
'-x+1/2, y+1/2, -z+1/2'
'-x, -y, -z'
'x-1/2, -y-1/2, z-1/2'

loop_
_atom_site_label
_atom_site_type_symbol
_atom_site_fract_x
_atom_site_fract_y
_atom_site_fract_z
_atom_site_U_iso_or_equiv
_atom_site_adp_type
_atom_site_occupancy
_atom_site_symmetry_multiplicity
_atom_site_calc_flag
_atom_site_refinement_flags
_atom_site_disorder_assembly
_atom_site_disorder_group
Co1 Co 0.35266(4) 0.81159(2) 0.14675(3) 0.03926(15) Uani 1 1 d . . .
Cl1 Cl 0.34842(16) 0.61553(9) -0.06885(15) 0.1285(8) Uani 1 1 d . . .
Cl2 Cl -0.01614(10) 0.70885(8) -0.05385(10) 0.0848(4) Uani 1 1 d . . .
O1 O 0.5204(3) 0.86425(14) 0.2612(2) 0.0684(8) Uani 1 1 d . . .
O2 O 0.3798(3) 0.90471(16) 0.2624(3) 0.0826(10) Uani 1 1 d . . .
N1 N 0.4262(2) 0.86655(14) 0.2345(2) 0.0459(7) Uani 1 1 d . . .
N2 N 0.2748(2) 0.75203(13) 0.0540(2) 0.0462(7) Uani 1 1 d . . .
N3 N 0.4389(2) 0.74821(13) 0.2110(2) 0.0445(7) Uani 1 1 d . . .
N4 N 0.4505(2) 0.82478(13) 0.0733(2) 0.0446(7) Uani 1 1 d . . .
N5 N 0.2614(2) 0.87188(12) 0.0798(2) 0.0404(7) Uani 1 1 d . . .
N6 N 0.2553(2) 0.79742(13) 0.2201(2) 0.0410(7) Uani 1 1 d . . .
C1 C 0.3271(4) 0.71061(19) 0.0231(3) 0.0585(11) Uani 1 1 d . . .
H1A H 0.3993 0.7115 0.0395 0.070 Uiso 1 1 calc R . .
C2 C 0.2757(4) 0.6671(2) -0.0322(4) 0.0721(13) Uani 1 1 d . . .
C3 C 0.1694(4) 0.6640(2) -0.0561(4) 0.0741(13) Uani 1 1 d . . .
H3A H 0.1341 0.6337 -0.0913 0.089 Uiso 1 1 calc R . .
C4 C 0.1175(4) 0.7075(2) -0.0259(3) 0.0590(11) Uani 1 1 d . . .
C5 C 0.1719(3) 0.75060(17) 0.0292(3) 0.0474(9) Uani 1 1 d . . .
H5A H 0.1354 0.7795 0.0495 0.057 Uiso 1 1 calc R . .
C6 C 0.4072(3) 0.70342(16) 0.2568(3) 0.0468(9) Uani 1 1 d . . .
C7 C 0.4897(3) 0.66201(18) 0.2837(3) 0.0604(12) Uani 1 1 d . . .
H7A H 0.4871 0.6275 0.3143 0.073 Uiso 1 1 calc R . .
C8 C 0.5712(3) 0.68191(19) 0.2569(4) 0.0629(12) Uani 1 1 d . . .
H8A H 0.6362 0.6647 0.2678 0.075 Uiso 1 1 calc R . .
C9 C 0.5390(3) 0.73460(17) 0.2083(3) 0.0498(9) Uani 1 1 d . . .
C10 C 0.5948(3) 0.76322(18) 0.1564(3) 0.0515(10) Uani 1 1 d . . .
C11 C 0.5504(3) 0.80467(16) 0.0915(3) 0.0477(9) Uani 1 1 d . . .
C12 C 0.6011(3) 0.83073(19) 0.0287(3) 0.0544(10) Uani 1 1 d . . .
H12A H 0.6697 0.8250 0.0278 0.065 Uiso 1 1 calc R . .
C13 C 0.5321(3) 0.86461(18) -0.0280(3) 0.0544(10) Uani 1 1 d . . .
H13A H 0.5433 0.8861 -0.0764 0.065 Uiso 1 1 calc R . .
C14 C 0.4370(3) 0.86179(16) -0.0005(3) 0.0461(9) Uani 1 1 d . . .
C15 C 0.3499(3) 0.89446(15) -0.0382(3) 0.0439(8) Uani 1 1 d . . .
C16 C 0.2660(3) 0.89815(15) -0.0007(2) 0.0410(8) Uani 1 1 d . . .
C17 C 0.1777(3) 0.93467(16) -0.0334(3) 0.0476(9) Uani 1 1 d . . .
H17A H 0.1610 0.9553 -0.0881 0.057 Uiso 1 1 calc R . .
C18 C 0.1230(3) 0.93371(17) 0.0300(3) 0.0507(9) Uani 1 1 d . . .
H18A H 0.0629 0.9544 0.0279 0.061 Uiso 1 1 calc R . .
C19 C 0.1751(3) 0.89483(15) 0.1009(3) 0.0433(8) Uani 1 1 d . . .
C20 C 0.1420(3) 0.88130(16) 0.1779(3) 0.0450(8) Uani 1 1 d . . .
C21 C 0.1803(3) 0.83457(16) 0.2336(3) 0.0439(8) Uani 1 1 d . . .
C22 C 0.1354(3) 0.81085(18) 0.3012(3) 0.0519(10) Uani 1 1 d . . .
H22A H 0.0875 0.8290 0.3265 0.062 Uiso 1 1 calc R . .
C23 C 0.1746(3) 0.75797(18) 0.3218(3) 0.0540(10) Uani 1 1 d . . .
H23A H 0.1559 0.7316 0.3608 0.065 Uiso 1 1 calc R . .
C24 C 0.2507(3) 0.74980(16) 0.2722(3) 0.0444(8) Uani 1 1 d . . .
C25 C 0.3157(3) 0.70157(16) 0.2816(3) 0.0451(8) Uani 1 1 d . . .
C26 C 0.7044(3) 0.74495(19) 0.1656(4) 0.0603(12) Uani 1 1 d . . .
C27 C 0.7302(4) 0.7139(2) 0.0976(4) 0.0819(16) Uani 1 1 d . . .
H27A H 0.6794 0.7039 0.0446 0.098 Uiso 1 1 calc R . .
C28 C 0.8329(6) 0.6975(3) 0.1088(6) 0.107(2) Uani 1 1 d . . .
H28A H 0.8498 0.6752 0.0637 0.128 Uiso 1 1 calc R . .
C29 C 0.9067(6) 0.7127(3) 0.1818(8) 0.120(3) Uani 1 1 d . . .
H29A H 0.9753 0.7029 0.1862 0.144 Uiso 1 1 calc R . .
C30 C 0.8829(5) 0.7434(3) 0.2523(6) 0.111(2) Uani 1 1 d . . .
H30A H 0.9348 0.7532 0.3046 0.134 Uiso 1 1 calc R . .
C31 C 0.7813(4) 0.7591(2) 0.2436(5) 0.0837(16) Uani 1 1 d . . .
H31A H 0.7645 0.7794 0.2906 0.100 Uiso 1 1 calc R . .
C32 C 0.3520(3) 0.93289(16) -0.1177(3) 0.0442(8) Uani 1 1 d . . .
C33 C 0.3786(4) 0.99050(17) -0.1022(3) 0.0557(10) Uani 1 1 d . . .
H33A H 0.3883 1.0059 -0.0438 0.067 Uiso 1 1 calc R . .
C34 C 0.3910(4) 1.02537(19) -0.1728(4) 0.0674(13) Uani 1 1 d . . .
H34A H 0.4102 1.0637 -0.1611 0.081 Uiso 1 1 calc R . .
C35 C 0.3754(4) 1.0042(2) -0.2585(3) 0.0688(13) Uani 1 1 d . . .
H35A H 0.3840 1.0278 -0.3056 0.083 Uiso 1 1 calc R . .
C36 C 0.3466(4) 0.9473(2) -0.2761(3) 0.0705(13) Uani 1 1 d . . .
H36A H 0.3346 0.9330 -0.3354 0.085 Uiso 1 1 calc R . .
C37 C 0.3353(4) 0.91104(19) -0.2060(3) 0.0581(11) Uani 1 1 d . . .
H37A H 0.3167 0.8727 -0.2182 0.070 Uiso 1 1 calc R . .
C38 C 0.0572(4) 0.91610(18) 0.1995(3) 0.0568(11) Uani 1 1 d . . .
C39 C -0.0422(4) 0.8953(3) 0.1841(4) 0.0771(15) Uani 1 1 d . . .
H39A H -0.0590 0.8595 0.1563 0.092 Uiso 1 1 calc R . .
C40 C -0.1164(5) 0.9265(4) 0.2089(5) 0.102(2) Uani 1 1 d . . .
H40A H -0.1833 0.9117 0.1972 0.122 Uiso 1 1 calc R . .
C41 C -0.0958(6) 0.9772(4) 0.2492(5) 0.105(3) Uani 1 1 d . . .
H41A H -0.1471 0.9969 0.2680 0.126 Uiso 1 1 calc R . .
C42 C 0.0002(7) 1.0008(3) 0.2633(6) 0.117(3) Uani 1 1 d . . .
H42A H 0.0141 1.0370 0.2901 0.140 Uiso 1 1 calc R . .
C43 C 0.0791(5) 0.9699(2) 0.2372(5) 0.0894(18) Uani 1 1 d . . .
H43A H 0.1447 0.9859 0.2455 0.107 Uiso 1 1 calc R . .
C44 C 0.2815(3) 0.64762(16) 0.3185(3) 0.0488(9) Uani 1 1 d . . .
C45 C 0.2021(4) 0.6166(2) 0.2625(4) 0.0702(13) Uani 1 1 d . . .
H45A H 0.1706 0.6301 0.2037 0.084 Uiso 1 1 calc R . .
C46 C 0.1678(4) 0.5654(2) 0.2920(4) 0.0782(15) Uani 1 1 d . . .
H46A H 0.1149 0.5443 0.2528 0.094 Uiso 1 1 calc R . .
C47 C 0.2125(4) 0.5461(2) 0.3791(4) 0.0703(13) Uani 1 1 d . . .
H47A H 0.1902 0.5118 0.3992 0.084 Uiso 1 1 calc R . .
C48 C 0.2897(5) 0.5773(2) 0.4368(4) 0.0718(13) Uani 1 1 d . . .
H48A H 0.3193 0.5645 0.4963 0.086 Uiso 1 1 calc R . .
C49 C 0.3243(4) 0.62840(19) 0.4063(3) 0.0632(11) Uani 1 1 d . . .
H49A H 0.3768 0.6495 0.4457 0.076 Uiso 1 1 calc R . .
Cl3 Cl 0.0057(7) 0.5571(3) 0.0403(5) 0.113(2) Uani 0.25 1 d P . .
Cl4 Cl -0.1815(13) 0.5080(12) -0.0419(9) 0.159(9) Uani 0.13 1 d P . .
C50 C -0.0566 0.5164 -0.0420 0.120 Uiso 0.13 1 d P . .

loop_
_atom_site_aniso_label
_atom_site_aniso_U_11
_atom_site_aniso_U_22
_atom_site_aniso_U_33
_atom_site_aniso_U_23
_atom_site_aniso_U_13
_atom_site_aniso_U_12
Co1 0.0385(3) 0.0349(2) 0.0479(3) 0.0059(2) 0.0176(2) 0.0018(2)
Cl1 0.1141(14) 0.1135(14) 0.1500(17) -0.0723(13) 0.0221(12) 0.0317(11)
Cl2 0.0550(7) 0.1193(11) 0.0772(8) -0.0168(8) 0.0127(6) -0.0163(7)
O1 0.063(2) 0.064(2) 0.076(2) 0.0032(16) 0.0148(17) -0.0096(16)
O2 0.071(2) 0.071(2) 0.103(3) -0.033(2) 0.020(2) 0.0017(18)
N1 0.0400(18) 0.0452(18) 0.0522(18) 0.0087(14) 0.0119(15) -0.0022(14)
N2 0.0482(18) 0.0397(16) 0.0535(18) 0.0000(14) 0.0186(15) 0.0021(14)
N3 0.0385(16) 0.0395(16) 0.0574(19) 0.0091(14) 0.0162(14) 0.0017(13)
N4 0.0405(16) 0.0430(17) 0.0538(18) 0.0067(14) 0.0187(14) 0.0026(13)
N5 0.0410(16) 0.0334(15) 0.0499(17) 0.0058(13) 0.0176(14) 0.0010(12)
N6 0.0388(16) 0.0385(16) 0.0482(16) 0.0070(13) 0.0162(13) 0.0022(12)
C1 0.060(3) 0.052(2) 0.066(3) -0.006(2) 0.021(2) 0.006(2)
C2 0.075(3) 0.065(3) 0.076(3) -0.021(3) 0.021(3) 0.009(3)
C3 0.080(4) 0.069(3) 0.068(3) -0.020(3) 0.010(3) -0.006(3)
C4 0.056(3) 0.070(3) 0.050(2) -0.003(2) 0.013(2) -0.010(2)
C5 0.047(2) 0.050(2) 0.047(2) -0.0011(17) 0.0149(17) 0.0006(17)
C6 0.046(2) 0.0402(19) 0.056(2) 0.0117(17) 0.0181(18) 0.0046(16)
C7 0.056(2) 0.045(2) 0.088(3) 0.023(2) 0.032(2) 0.0154(19)
C8 0.049(2) 0.053(2) 0.093(3) 0.025(2) 0.030(2) 0.0167(19)
C9 0.041(2) 0.046(2) 0.067(3) 0.0135(18) 0.0224(19) 0.0064(16)
C10 0.043(2) 0.050(2) 0.069(3) 0.0049(19) 0.0271(19) 0.0054(17)
C11 0.044(2) 0.048(2) 0.058(2) 0.0076(18) 0.0263(18) 0.0011(16)
C12 0.044(2) 0.058(2) 0.069(3) 0.010(2) 0.030(2) 0.0023(18)
C13 0.056(2) 0.053(2) 0.063(2) 0.008(2) 0.032(2) -0.0037(19)
C14 0.048(2) 0.043(2) 0.052(2) 0.0059(16) 0.0220(18) 0.0004(16)
C15 0.051(2) 0.0373(18) 0.047(2) 0.0041(15) 0.0204(17) -0.0021(16)
C16 0.046(2) 0.0337(17) 0.0458(19) 0.0023(14) 0.0172(16) -0.0009(15)
C17 0.054(2) 0.042(2) 0.049(2) 0.0112(16) 0.0176(18) 0.0047(17)
C18 0.048(2) 0.048(2) 0.059(2) 0.0101(18) 0.0189(19) 0.0079(17)
C19 0.042(2) 0.0350(18) 0.056(2) 0.0040(16) 0.0172(17) 0.0044(15)
C20 0.046(2) 0.0401(19) 0.054(2) 0.0072(16) 0.0218(18) 0.0058(16)
C21 0.044(2) 0.0412(19) 0.051(2) 0.0079(16) 0.0205(17) 0.0075(16)
C22 0.050(2) 0.057(2) 0.057(2) 0.0160(19) 0.0282(19) 0.0117(19)
C23 0.050(2) 0.057(2) 0.063(3) 0.020(2) 0.028(2) 0.0048(19)
C24 0.044(2) 0.0401(19) 0.052(2) 0.0112(16) 0.0181(17) 0.0051(15)
C25 0.043(2) 0.041(2) 0.054(2) 0.0113(16) 0.0178(17) 0.0025(15)
C26 0.047(2) 0.051(2) 0.089(3) 0.020(2) 0.029(2) 0.0083(19)
C27 0.074(3) 0.090(4) 0.096(4) 0.019(3) 0.047(3) 0.027(3)
C28 0.093(5) 0.104(5) 0.155(7) 0.024(5) 0.086(5) 0.033(4)
C29 0.069(4) 0.103(5) 0.214(10) 0.047(6) 0.082(6) 0.026(4)
C30 0.044(3) 0.108(5) 0.173(7) 0.026(5) 0.015(4) -0.005(3)
C31 0.050(3) 0.075(3) 0.126(5) 0.009(3) 0.023(3) 0.004(2)
C32 0.050(2) 0.0403(19) 0.046(2) 0.0063(15) 0.0201(17) 0.0001(16)
C33 0.072(3) 0.045(2) 0.054(2) 0.0038(18) 0.024(2) -0.004(2)
C34 0.086(3) 0.044(2) 0.083(3) 0.015(2) 0.042(3) -0.003(2)
C35 0.088(3) 0.062(3) 0.068(3) 0.024(2) 0.041(3) 0.007(2)
C36 0.097(4) 0.070(3) 0.054(3) 0.004(2) 0.037(3) 0.000(3)
C37 0.075(3) 0.047(2) 0.061(3) -0.0007(19) 0.033(2) -0.006(2)
C38 0.065(3) 0.049(2) 0.065(3) 0.020(2) 0.033(2) 0.020(2)
C39 0.060(3) 0.097(4) 0.083(3) 0.030(3) 0.036(3) 0.024(3)
C40 0.076(4) 0.135(6) 0.112(5) 0.050(5) 0.054(4) 0.048(4)
C41 0.117(6) 0.110(5) 0.117(5) 0.054(4) 0.081(5) 0.064(5)
C42 0.171(8) 0.065(4) 0.148(6) 0.014(4) 0.099(6) 0.043(4)
C43 0.114(5) 0.058(3) 0.118(5) 0.003(3) 0.069(4) 0.016(3)
C44 0.046(2) 0.042(2) 0.065(2) 0.0154(18) 0.0267(19) 0.0056(16)
C45 0.070(3) 0.065(3) 0.070(3) 0.019(2) 0.010(2) -0.014(2)
C46 0.071(3) 0.061(3) 0.101(4) 0.011(3) 0.022(3) -0.019(3)
C47 0.075(3) 0.051(3) 0.097(4) 0.018(3) 0.044(3) 0.000(2)
C48 0.093(4) 0.059(3) 0.068(3) 0.021(2) 0.029(3) 0.004(3)
C49 0.073(3) 0.051(2) 0.064(3) 0.013(2) 0.016(2) -0.004(2)
Cl3 0.154(7) 0.095(5) 0.087(4) 0.005(3) 0.028(4) -0.018(4)
Cl4 0.101(10) 0.32(3) 0.054(7) 0.001(11) 0.019(7) -0.025(14)

loop_
_atom_type_symbol
_atom_type_description
_atom_type_scat_dispersion_real
_atom_type_scat_dispersion_imag
_atom_type_scat_source
C C 0.0033 0.0016 'International Tables Vol C Tables 4.2.6.8 and 6.1.1.4'
H H 0.0000 0.0000 'International Tables Vol C Tables 4.2.6.8 and 6.1.1.4'
N N 0.0061 0.0033 'International Tables Vol C Tables 4.2.6.8 and 6.1.1.4'
O O 0.0106 0.0060 'International Tables Vol C Tables 4.2.6.8 and 6.1.1.4'
Cl Cl 0.1484 0.1585 'International Tables Vol C Tables 4.2.6.8 and 6.1.1.4'
Co Co 0.3494 0.9721 'International Tables Vol C Tables 4.2.6.8 and 6.1.1.4'

loop_
_geom_angle_atom_site_label_1
_geom_angle_atom_site_label_2
_geom_angle_atom_site_label_3
_geom_angle
_geom_angle_site_symmetry_1
_geom_angle_site_symmetry_3
_geom_angle_publ_flag
N1 Co1 N5 90.83(13) . . ?
N1 Co1 N6 90.86(13) . . ?
N5 Co1 N6 89.77(12) . . ?
N1 Co1 N4 89.57(13) . . ?
N5 Co1 N4 90.77(12) . . ?
N6 Co1 N4 179.30(13) . . ?
N1 Co1 N3 91.87(14) . . ?
N5 Co1 N3 177.10(13) . . ?
N6 Co1 N3 89.13(12) . . ?
N4 Co1 N3 90.30(12) . . ?
N1 Co1 N2 179.31(14) . . ?
N5 Co1 N2 89.84(13) . . ?
N6 Co1 N2 88.97(12) . . ?
N4 Co1 N2 90.59(13) . . ?
N3 Co1 N2 87.45(13) . . ?
O1 N1 O2 119.7(4) . . ?
O1 N1 Co1 119.6(3) . . ?
O2 N1 Co1 120.7(3) . . ?
C5 N2 C1 118.7(4) . . ?
C5 N2 Co1 120.6(3) . . ?
C1 N2 Co1 120.4(3) . . ?
C6 N3 C9 105.8(3) . . ?
C6 N3 Co1 126.6(2) . . ?
C9 N3 Co1 126.9(2) . . ?
C11 N4 C14 106.4(3) . . ?
C11 N4 Co1 126.6(3) . . ?
C14 N4 Co1 126.6(2) . . ?
C16 N5 C19 105.7(3) . . ?
C16 N5 Co1 127.2(2) . . ?
C19 N5 Co1 126.9(2) . . ?
C24 N6 C21 105.8(3) . . ?
C24 N6 Co1 127.1(2) . . ?
C21 N6 Co1 127.0(2) . . ?
N2 C1 C2 121.1(4) . . ?
C3 C2 C1 120.9(4) . . ?
C3 C2 Cl1 120.8(4) . . ?
C1 C2 Cl1 118.3(4) . . ?
C2 C3 C4 117.0(5) . . ?
C3 C4 C5 120.3(4) . . ?
C3 C4 Cl2 121.0(4) . . ?
C5 C4 Cl2 118.7(4) . . ?
N2 C5 C4 121.9(4) . . ?
C25 C6 N3 125.3(3) . . ?
C25 C6 C7 125.1(3) . . ?
N3 C6 C7 109.3(3) . . ?
C8 C7 C6 107.9(4) . . ?
C7 C8 C9 107.0(4) . . ?
N3 C9 C10 125.2(4) . . ?
N3 C9 C8 109.8(3) . . ?
C10 C9 C8 124.4(4) . . ?
C11 C10 C9 122.6(4) . . ?
C11 C10 C26 118.9(3) . . ?
C9 C10 C26 118.3(4) . . ?
N4 C11 C10 125.9(3) . . ?
N4 C11 C12 109.3(3) . . ?
C10 C11 C12 124.8(3) . . ?
C13 C12 C11 107.8(3) . . ?
C12 C13 C14 107.4(3) . . ?
C15 C14 N4 126.0(3) . . ?
C15 C14 C13 124.6(3) . . ?
N4 C14 C13 109.2(3) . . ?
C14 C15 C16 123.4(3) . . ?
C14 C15 C32 117.5(3) . . ?
C16 C15 C32 118.8(3) . . ?
N5 C16 C15 124.5(3) . . ?
N5 C16 C17 109.9(3) . . ?
C15 C16 C17 125.2(3) . . ?
C18 C17 C16 107.3(3) . . ?
C17 C18 C19 107.1(3) . . ?
N5 C19 C20 125.5(3) . . ?
N5 C19 C18 109.8(3) . . ?
C20 C19 C18 124.8(3) . . ?
C21 C20 C19 122.6(3) . . ?
C21 C20 C38 117.9(3) . . ?
C19 C20 C38 119.5(3) . . ?
N6 C21 C20 124.4(3) . . ?
N6 C21 C22 109.1(3) . . ?
C20 C21 C22 125.4(3) . . ?
C23 C22 C21 107.9(3) . . ?
C22 C23 C24 106.8(3) . . ?
N6 C24 C25 125.5(3) . . ?
N6 C24 C23 110.1(3) . . ?
C25 C24 C23 124.2(3) . . ?
C6 C25 C24 121.4(3) . . ?
C6 C25 C44 121.0(3) . . ?
C24 C25 C44 117.6(3) . . ?
C27 C26 C31 119.1(5) . . ?
C27 C26 C10 121.1(5) . . ?
C31 C26 C10 119.9(4) . . ?
C26 C27 C28 119.4(7) . . ?
C29 C28 C27 121.4(7) . . ?
C28 C29 C30 120.5(6) . . ?
C31 C30 C29 119.1(8) . . ?
C30 C31 C26 120.5(6) . . ?
C33 C32 C37 118.8(3) . . ?
C33 C32 C15 119.7(3) . . ?
C37 C32 C15 121.3(3) . . ?
C34 C33 C32 120.8(4) . . ?
C35 C34 C33 120.5(4) . . ?
C34 C35 C36 119.8(4) . . ?
C35 C36 C37 120.9(4) . . ?
C32 C37 C36 119.2(4) . . ?
C43 C38 C39 118.6(5) . . ?
C43 C38 C20 119.5(4) . . ?
C39 C38 C20 121.8(4) . . ?
C40 C39 C38 120.6(7) . . ?
C41 C40 C39 121.7(7) . . ?
C40 C41 C42 120.2(6) . . ?
C41 C42 C43 119.7(7) . . ?
C38 C43 C42 119.0(6) . . ?
C49 C44 C45 118.7(4) . . ?
C49 C44 C25 123.0(4) . . ?
C45 C44 C25 118.2(4) . . ?
C44 C45 C46 121.2(5) . . ?
C47 C46 C45 119.5(5) . . ?
C48 C47 C46 120.1(4) . . ?
C47 C48 C49 120.0(5) . . ?
C44 C49 C48 120.5(5) . . ?
C50 Cl3 C50 64.9(3) . 3_565 ?
Cl3 C50 Cl4 112.0(7) . . ?
Cl3 C50 Cl3 115.1(3) . 3_565 ?
Cl4 C50 Cl3 104.9(10) . 3_565 ?
Cl3 C50 C50 63.5(3) . 3_565 ?
Cl4 C50 C50 125.3(7) . 3_565 ?
Cl3 C50 C50 51.6(2) 3_565 3_565 ?

loop_
_geom_bond_atom_site_label_1
_geom_bond_atom_site_label_2
_geom_bond_distance
_geom_bond_site_symmetry_2
_geom_bond_publ_flag
Co1 N1 1.912(3) . ?
Co1 N5 1.952(3) . ?
Co1 N6 1.952(3) . ?
Co1 N4 1.955(3) . ?
Co1 N3 1.959(3) . ?
Co1 N2 2.044(3) . ?
Cl1 C2 1.725(5) . ?
Cl2 C4 1.722(5) . ?
O1 N1 1.215(4) . ?
O2 N1 1.220(4) . ?
N2 C5 1.326(5) . ?
N2 C1 1.344(5) . ?
N3 C6 1.379(4) . ?
N3 C9 1.386(5) . ?
N4 C11 1.372(5) . ?
N4 C14 1.382(5) . ?
N5 C16 1.378(4) . ?
N5 C19 1.383(4) . ?
N6 C24 1.369(4) . ?
N6 C21 1.380(4) . ?
C1 C2 1.373(7) . ?
C2 C3 1.370(7) . ?
C3 C4 1.374(7) . ?
C4 C5 1.377(6) . ?
C6 C25 1.372(5) . ?
C6 C7 1.437(5) . ?
C7 C8 1.342(6) . ?
C8 C9 1.432(5) . ?
C9 C10 1.390(5) . ?
C10 C11 1.389(6) . ?
C10 C26 1.495(5) . ?
C11 C12 1.441(5) . ?
C12 C13 1.334(6) . ?
C13 C14 1.442(5) . ?
C14 C15 1.378(5) . ?
C15 C16 1.391(5) . ?
C15 C32 1.504(5) . ?
C16 C17 1.429(5) . ?
C17 C18 1.354(5) . ?
C18 C19 1.431(5) . ?
C19 C20 1.389(5) . ?
C20 C21 1.385(5) . ?
C20 C38 1.497(5) . ?
C21 C22 1.429(5) . ?
C22 C23 1.338(6) . ?
C23 C24 1.431(5) . ?
C24 C25 1.401(5) . ?
C25 C44 1.493(5) . ?
C26 C27 1.374(7) . ?
C26 C31 1.380(8) . ?
C27 C28 1.392(8) . ?
C28 C29 1.316(12) . ?
C29 C30 1.389(12) . ?
C30 C31 1.378(8) . ?
C32 C33 1.388(5) . ?
C32 C37 1.389(6) . ?
C33 C34 1.385(6) . ?
C34 C35 1.350(7) . ?
C35 C36 1.380(7) . ?
C36 C37 1.394(6) . ?
C38 C43 1.372(7) . ?
C38 C39 1.374(7) . ?
C39 C40 1.360(8) . ?
C40 C41 1.320(11) . ?
C41 C42 1.358(11) . ?
C42 C43 1.416(8) . ?
C44 C49 1.371(6) . ?
C44 C45 1.371(7) . ?
C45 C46 1.391(6) . ?
C46 C47 1.368(8) . ?
C47 C48 1.366(8) . ?
C48 C49 1.397(6) . ?
Cl3 C50 1.606(7) . ?
Cl3 C50 1.835(8) 3_565 ?
Cl4 C50 1.682(16) . ?
C50 Cl3 1.835(8) 3_565 ?
C50 C50 1.8575 3_565 ?

loop_
_geom_torsion_atom_site_label_1
_geom_torsion_atom_site_label_2
_geom_torsion_atom_site_label_3
_geom_torsion_atom_site_label_4
_geom_torsion
_geom_torsion_site_symmetry_1
_geom_torsion_site_symmetry_2
_geom_torsion_site_symmetry_3
_geom_torsion_site_symmetry_4
_geom_torsion_publ_flag
N5 Co1 N1 O1 -137.8(3) . . . . ?
N6 Co1 N1 O1 132.4(3) . . . . ?
N4 Co1 N1 O1 -47.1(3) . . . . ?
N3 Co1 N1 O1 43.2(3) . . . . ?
N2 Co1 N1 O1 56(11) . . . . ?
N5 Co1 N1 O2 40.5(3) . . . . ?
N6 Co1 N1 O2 -49.3(3) . . . . ?
N4 Co1 N1 O2 131.2(3) . . . . ?
N3 Co1 N1 O2 -138.5(3) . . . . ?
N2 Co1 N1 O2 -125(11) . . . . ?
N1 Co1 N2 C5 119(11) . . . . ?
N5 Co1 N2 C5 -47.3(3) . . . . ?
N6 Co1 N2 C5 42.5(3) . . . . ?
N4 Co1 N2 C5 -138.0(3) . . . . ?
N3 Co1 N2 C5 131.7(3) . . . . ?
N1 Co1 N2 C1 -56(11) . . . . ?
N5 Co1 N2 C1 138.4(3) . . . . ?
N6 Co1 N2 C1 -131.8(3) . . . . ?
N4 Co1 N2 C1 47.7(3) . . . . ?
N3 Co1 N2 C1 -42.6(3) . . . . ?
N1 Co1 N3 C6 112.4(3) . . . . ?
N5 Co1 N3 C6 -46(3) . . . . ?
N6 Co1 N3 C6 21.5(3) . . . . ?
N4 Co1 N3 C6 -158.0(3) . . . . ?
N2 Co1 N3 C6 -67.5(3) . . . . ?
N1 Co1 N3 C9 -77.9(3) . . . . ?
N5 Co1 N3 C9 123(2) . . . . ?
N6 Co1 N3 C9 -168.7(3) . . . . ?
N4 Co1 N3 C9 11.7(4) . . . . ?
N2 Co1 N3 C9 102.3(3) . . . . ?
N1 Co1 N4 C11 75.6(3) . . . . ?
N5 Co1 N4 C11 166.4(3) . . . . ?
N6 Co1 N4 C11 -52(12) . . . . ?
N3 Co1 N4 C11 -16.3(3) . . . . ?
N2 Co1 N4 C11 -103.7(3) . . . . ?
N1 Co1 N4 C14 -95.8(3) . . . . ?
N5 Co1 N4 C14 -5.0(3) . . . . ?
N6 Co1 N4 C14 136(11) . . . . ?
N3 Co1 N4 C14 172.4(3) . . . . ?
N2 Co1 N4 C14 84.9(3) . . . . ?
N1 Co1 N5 C16 102.5(3) . . . . ?
N6 Co1 N5 C16 -166.6(3) . . . . ?
N4 Co1 N5 C16 12.9(3) . . . . ?
N3 Co1 N5 C16 -99(2) . . . . ?
N2 Co1 N5 C16 -77.6(3) . . . . ?
N1 Co1 N5 C19 -81.3(3) . . . . ?
N6 Co1 N5 C19 9.5(3) . . . . ?
N4 Co1 N5 C19 -170.9(3) . . . . ?
N3 Co1 N5 C19 77(2) . . . . ?
N2 Co1 N5 C19 98.5(3) . . . . ?
N1 Co1 N6 C24 -106.4(3) . . . . ?
N5 Co1 N6 C24 162.8(3) . . . . ?
N4 Co1 N6 C24 22(12) . . . . ?
N3 Co1 N6 C24 -14.5(3) . . . . ?
N2 Co1 N6 C24 73.0(3) . . . . ?
N1 Co1 N6 C21 70.2(3) . . . . ?
N5 Co1 N6 C21 -20.6(3) . . . . ?
N4 Co1 N6 C21 -162(11) . . . . ?
N3 Co1 N6 C21 162.1(3) . . . . ?
N2 Co1 N6 C21 -110.5(3) . . . . ?
C5 N2 C1 C2 -0.7(6) . . . . ?
Co1 N2 C1 C2 173.7(4) . . . . ?
N2 C1 C2 C3 -1.3(8) . . . . ?
N2 C1 C2 Cl1 -179.9(4) . . . . ?
C1 C2 C3 C4 2.9(8) . . . . ?
Cl1 C2 C3 C4 -178.5(4) . . . . ?
C2 C3 C4 C5 -2.6(8) . . . . ?
C2 C3 C4 Cl2 178.6(4) . . . . ?
C1 N2 C5 C4 1.0(6) . . . . ?
Co1 N2 C5 C4 -173.4(3) . . . . ?
C3 C4 C5 N2 0.7(7) . . . . ?
Cl2 C4 C5 N2 179.5(3) . . . . ?
C9 N3 C6 C25 174.3(4) . . . . ?
Co1 N3 C6 C25 -14.2(6) . . . . ?
C9 N3 C6 C7 0.7(5) . . . . ?
Co1 N3 C6 C7 172.2(3) . . . . ?
C25 C6 C7 C8 -172.0(5) . . . . ?
N3 C6 C7 C8 1.5(6) . . . . ?
C6 C7 C8 C9 -3.1(6) . . . . ?
C6 N3 C9 C10 169.4(4) . . . . ?
Co1 N3 C9 C10 -2.0(6) . . . . ?
C6 N3 C9 C8 -2.7(5) . . . . ?
Co1 N3 C9 C8 -174.1(3) . . . . ?
C7 C8 C9 N3 3.7(6) . . . . ?
C7 C8 C9 C10 -168.5(5) . . . . ?
N3 C9 C10 C11 -8.6(7) . . . . ?
C8 C9 C10 C11 162.3(5) . . . . ?
N3 C9 C10 C26 176.6(4) . . . . ?
C8 C9 C10 C26 -12.4(7) . . . . ?
C14 N4 C11 C10 -175.3(4) . . . . ?
Co1 N4 C11 C10 11.9(6) . . . . ?
C14 N4 C11 C12 1.2(4) . . . . ?
Co1 N4 C11 C12 -171.6(3) . . . . ?
C9 C10 C11 N4 3.5(7) . . . . ?
C26 C10 C11 N4 178.2(4) . . . . ?
C9 C10 C11 C12 -172.5(4) . . . . ?
C26 C10 C11 C12 2.3(7) . . . . ?
N4 C11 C12 C13 -1.7(5) . . . . ?
C10 C11 C12 C13 174.8(4) . . . . ?
C11 C12 C13 C14 1.5(5) . . . . ?
C11 N4 C14 C15 -175.7(4) . . . . ?
Co1 N4 C14 C15 -2.9(6) . . . . ?
C11 N4 C14 C13 -0.3(4) . . . . ?
Co1 N4 C14 C13 172.5(3) . . . . ?
C12 C13 C14 C15 174.8(4) . . . . ?
C12 C13 C14 N4 -0.8(5) . . . . ?
N4 C14 C15 C16 6.0(6) . . . . ?
C13 C14 C15 C16 -168.8(4) . . . . ?
N4 C14 C15 C32 179.0(4) . . . . ?
C13 C14 C15 C32 4.2(6) . . . . ?
C19 N5 C16 C15 169.2(4) . . . . ?
Co1 N5 C16 C15 -14.0(5) . . . . ?
C19 N5 C16 C17 -4.1(4) . . . . ?
Co1 N5 C16 C17 172.7(3) . . . . ?
C14 C15 C16 N5 2.8(6) . . . . ?
C32 C15 C16 N5 -170.1(3) . . . . ?
C14 C15 C16 C17 175.1(4) . . . . ?
C32 C15 C16 C17 2.2(6) . . . . ?
N5 C16 C17 C18 4.0(5) . . . . ?
C15 C16 C17 C18 -169.3(4) . . . . ?
C16 C17 C18 C19 -2.1(5) . . . . ?
C16 N5 C19 C20 -178.7(4) . . . . ?
Co1 N5 C19 C20 4.5(6) . . . . ?
C16 N5 C19 C18 2.8(4) . . . . ?
Co1 N5 C19 C18 -174.0(3) . . . . ?
C17 C18 C19 N5 -0.4(5) . . . . ?
C17 C18 C19 C20 -178.9(4) . . . . ?
N5 C19 C20 C21 -13.1(6) . . . . ?
C18 C19 C20 C21 165.1(4) . . . . ?
N5 C19 C20 C38 170.5(4) . . . . ?
C18 C19 C20 C38 -11.3(6) . . . . ?
C24 N6 C21 C20 -163.9(4) . . . . ?
Co1 N6 C21 C20 19.0(6) . . . . ?
C24 N6 C21 C22 4.9(5) . . . . ?
Co1 N6 C21 C22 -172.3(3) . . . . ?
C19 C20 C21 N6 1.0(7) . . . . ?
C38 C20 C21 N6 177.5(4) . . . . ?
C19 C20 C21 C22 -165.9(4) . . . . ?
C38 C20 C21 C22 10.5(7) . . . . ?
N6 C21 C22 C23 -6.0(5) . . . . ?
C20 C21 C22 C23 162.6(4) . . . . ?
C21 C22 C23 C24 4.4(5) . . . . ?
C21 N6 C24 C25 -177.8(4) . . . . ?
Co1 N6 C24 C25 -0.7(6) . . . . ?
C21 N6 C24 C23 -2.2(5) . . . . ?
Co1 N6 C24 C23 174.9(3) . . . . ?
C22 C23 C24 N6 -1.4(5) . . . . ?
C22 C23 C24 C25 174.2(4) . . . . ?
N3 C6 C25 C24 -8.4(7) . . . . ?
C7 C6 C25 C24 164.1(4) . . . . ?
N3 C6 C25 C44 170.9(4) . . . . ?
C7 C6 C25 C44 -16.6(7) . . . . ?
N6 C24 C25 C6 16.2(7) . . . . ?
C23 C24 C25 C6 -158.8(4) . . . . ?
N6 C24 C25 C44 -163.0(4) . . . . ?
C23 C24 C25 C44 22.0(6) . . . . ?
C11 C10 C26 C27 -68.9(6) . . . . ?
C9 C10 C26 C27 106.1(5) . . . . ?
C11 C10 C26 C31 111.4(5) . . . . ?
C9 C10 C26 C31 -73.7(6) . . . . ?
C31 C26 C27 C28 0.0(8) . . . . ?
C10 C26 C27 C28 -179.8(5) . . . . ?
C26 C27 C28 C29 -2.3(10) . . . . ?
C27 C28 C29 C30 3.3(11) . . . . ?
C28 C29 C30 C31 -1.9(11) . . . . ?
C29 C30 C31 C26 -0.5(9) . . . . ?
C27 C26 C31 C30 1.4(8) . . . . ?
C10 C26 C31 C30 -178.9(5) . . . . ?
C14 C15 C32 C33 -96.1(5) . . . . ?
C16 C15 C32 C33 77.2(5) . . . . ?
C14 C15 C32 C37 79.1(5) . . . . ?
C16 C15 C32 C37 -107.6(4) . . . . ?
C37 C32 C33 C34 -1.7(7) . . . . ?
C15 C32 C33 C34 173.6(4) . . . . ?
C32 C33 C34 C35 1.3(8) . . . . ?
C33 C34 C35 C36 0.2(8) . . . . ?
C34 C35 C36 C37 -1.2(8) . . . . ?
C33 C32 C37 C36 0.6(7) . . . . ?
C15 C32 C37 C36 -174.6(4) . . . . ?
C35 C36 C37 C32 0.8(8) . . . . ?
C21 C20 C38 C43 107.2(5) . . . . ?
C19 C20 C38 C43 -76.3(6) . . . . ?
C21 C20 C38 C39 -71.7(6) . . . . ?
C19 C20 C38 C39 104.9(5) . . . . ?
C43 C38 C39 C40 -2.5(7) . . . . ?
C20 C38 C39 C40 176.4(5) . . . . ?
C38 C39 C40 C41 -0.7(9) . . . . ?
C39 C40 C41 C42 2.9(10) . . . . ?
C40 C41 C42 C43 -1.9(11) . . . . ?
C39 C38 C43 C42 3.3(8) . . . . ?
C20 C38 C43 C42 -175.6(5) . . . . ?
C41 C42 C43 C38 -1.2(10) . . . . ?
C6 C25 C44 C49 75.7(6) . . . . ?
C24 C25 C44 C49 -105.0(5) . . . . ?
C6 C25 C44 C45 -105.5(5) . . . . ?
C24 C25 C44 C45 73.7(5) . . . . ?
C49 C44 C45 C46 -2.6(7) . . . . ?
C25 C44 C45 C46 178.7(4) . . . . ?
C44 C45 C46 C47 1.5(8) . . . . ?
C45 C46 C47 C48 0.3(8) . . . . ?
C46 C47 C48 C49 -1.0(8) . . . . ?
C45 C44 C49 C48 1.9(7) . . . . ?
C25 C44 C49 C48 -179.4(4) . . . . ?
C47 C48 C49 C44 -0.1(7) . . . . ?
C50 Cl3 C50 Cl4 119.7(9) 3_565 . . . ?
C50 Cl3 C50 Cl3 0.0 3_565 . . 3_565 ?
